data_2205607
loop_
_publ_author_name
'Huo, Li-Hua'
'Gao, Shan'
'Zhao, Hui'
'Ng, Seik Weng'

_publ_section_title
;Hemi[4-(carboxymethoxy)phenylsulfanylacetato-\k^2^<i>O,O</i>']hemi[4-(carboxymethylsulfanyl)phenyloxyacetato]bis(1,10-phenanthroline-\k^2^<i>N,N</i>')cadmium(II)
 4-(carboxymethoxy)phenylsulfanylacetate dihydrate
;
_journal_issue 4
_journal_name_full 'Acta Crystallographica Section E'
_journal_page_first m727
_journal_page_last m729
_journal_paper_doi 10.1107/S1600536805006665
_journal_volume 61
_journal_year 2005
_chemical_formula_iupac '[Cd (C10 H9 O5 S) (C12 H8 N2)2] (C10 H9 O5 S), 2H2 O'
_chemical_formula_moiety 'C34 H25 Cd N4 O5 S +, C10 H9 O5 S -, 2H2 O'
_chemical_formula_sum 'C44 H38 Cd N4 O12 S2'
_chemical_formula_weight 991.30
_chemical_name_systematic
;
Hemi[4-(carboxymethoxy)phenylsulfanylacetato-\k^2^O,O']hemi[4-
(carboxymethylsulfanyl)phenyloxyacetato]bis(1,10-phenanthroline-
\k^2^N,N')cadmium(II) 4-(carboxymethoxy)phenylsulfanylacetate dihydrate
;
_space_group_IT_number 2
_symmetry_cell_setting triclinic
_symmetry_space_group_name_Hall '-P 1'
_symmetry_space_group_name_H-M 'P -1'
_atom_sites_solution_hydrogens mixed
_atom_sites_solution_primary direct
_atom_sites_solution_secondary difmap
_audit_creation_method SHELXL-97
_cell_angle_alpha 110.740(10)
_cell_angle_beta 93.450(10)
_cell_angle_gamma 100.090(10)
_cell_formula_units_Z 2
_cell_length_a 11.496(2)
_cell_length_b 13.755(3)
_cell_length_c 15.052(3)
_cell_measurement_reflns_used 20057
_cell_measurement_temperature 295(2)
_cell_measurement_theta_max 27.5
_cell_measurement_theta_min 3.2
_cell_volume 2172.1(8)
_computing_cell_refinement RAPID-AUTO
_computing_data_collection 'RAPID-AUTO (Rigaku, 1998)'
_computing_data_reduction 'CrystalStructure (Rigaku/MSC and Rigaku, 2002)'
_computing_molecular_graphics 'ORTEPII (Johnson, 1976)'
_computing_publication_material SHELXL97
_computing_structure_refinement 'SHELXL97 (Sheldrick, 1997)'
_computing_structure_solution 'SHELXS97 (Sheldrick, 1997)'
_diffrn_ambient_temperature 295(2)
_diffrn_measured_fraction_theta_full 0.98
_diffrn_measured_fraction_theta_max 0.98
_diffrn_measurement_device_type 'Rigaku R-AXIS RAPID'
_diffrn_measurement_method \w
_diffrn_radiation_monochromator graphite
_diffrn_radiation_source 'fine-focus sealed tube'
_diffrn_radiation_type MoK\a
_diffrn_radiation_wavelength 0.71073
_diffrn_reflns_av_R_equivalents 0.030
_diffrn_reflns_av_sigmaI/netI 0.043
_diffrn_reflns_limit_h_max 14
_diffrn_reflns_limit_h_min -14
_diffrn_reflns_limit_k_max 17
_diffrn_reflns_limit_k_min -17
_diffrn_reflns_limit_l_max 19
_diffrn_reflns_limit_l_min -19
_diffrn_reflns_number 21315
_diffrn_reflns_theta_full 27.5
_diffrn_reflns_theta_max 27.5
_diffrn_reflns_theta_min 3.0
_diffrn_standards_decay_% 0
_diffrn_standards_interval_count 0
_diffrn_standards_interval_time 0
_diffrn_standards_number 0
_exptl_absorpt_coefficient_mu 0.667
_exptl_absorpt_correction_T_max 0.912
_exptl_absorpt_correction_T_min 0.723
_exptl_absorpt_correction_type multi-scan
_exptl_absorpt_process_details '(ABSCOR; Higashi, 1995)'
_exptl_crystal_colour Colorless
_exptl_crystal_density_diffrn 1.516
_exptl_crystal_density_method 'not measured'
_exptl_crystal_description Prism
_exptl_crystal_F_000 1012
_exptl_crystal_size_max 0.36
_exptl_crystal_size_mid 0.25
_exptl_crystal_size_min 0.14
_refine_diff_density_max 0.96
_refine_diff_density_min -0.51
_refine_ls_extinction_method none
_refine_ls_goodness_of_fit_ref 1.07
_refine_ls_hydrogen_treatment constr
_refine_ls_matrix_type full
_refine_ls_number_parameters 583
_refine_ls_number_reflns 9744
_refine_ls_number_restraints 110
_refine_ls_restrained_S_all 1.09
_refine_ls_R_factor_all 0.091
_refine_ls_R_factor_gt 0.062
_refine_ls_shift/su_max 0.001
_refine_ls_shift/su_mean 0.000
_refine_ls_structure_factor_coef Fsqd
_refine_ls_weighting_details 'calc w = 1/[\s^2^(Fo^2^)+(0.1247P)^2^+0.1528P] where P = (Fo^2^+2Fc^2^)/3'
_refine_ls_weighting_scheme calc
_refine_ls_wR_factor_gt 0.181
_refine_ls_wR_factor_ref 0.203
_reflns_number_gt 6669
_reflns_number_total 9744
_reflns_threshold_expression I>2\s(I)
_cod_data_source_file wk6040.cif
_cod_data_source_block I
_cod_depositor_comments
;
The following automatic conversions were performed:
'_symmetry_cell_setting' value 'Triclinic' changed to 'triclinic'
according to '/home/saulius/struct/CIF-dictionaries/cif_core.dic'
dictionary named 'cif_core.dic' version 2.4.1 from
2010-06-29.

'_exptl_absorpt_correction_type' value 'Multi-scan' changed
to 'multi-scan' according to
'/home/saulius/struct/CIF-dictionaries/cif_core.dic' dictionary named
'cif_core.dic' version 2.4.1 from 2010-06-29.

Automatic conversion script
Id: cif_fix_enum 1527 2010-12-29 10:47:43Z saulius 

The following automatic conversions were performed:

'_symmetry_cell_setting' value 'Triclinic' changed to 'triclinic'
according to /home/saulius/struct/CIF-dictionaries/cif_core.dic
dictionary named 'cif_core.dic' version 2.4.1 from
2010-06-29.

'_exptl_absorpt_correction_type' value 'Multi-scan'
changed to 'multi-scan' according to
/home/saulius/struct/CIF-dictionaries/cif_core.dic dictionary named
'cif_core.dic' version 2.4.1 from 2010-06-29.

Automatic conversion script
Id: cif_fix_values 1715 2011-07-08 13:25:40Z adriana 

The following automatic conversions were performed:

'_atom_sites_solution_hydrogens' value 'difmap & geom' was changed to
'mixed'.

Automatic conversion script
Id: cif_fix_values 6452 2018-10-05 10:23:21Z andrius 
;
_cod_original_cell_volume 2172.2(8)
_cod_database_code 2205607
_cod_database_fobs_code 2205607

loop_
_symmetry_equiv_pos_as_xyz
'x, y, z'
'-x, -y, -z'

loop_
_atom_site_label
_atom_site_fract_x
_atom_site_fract_y
_atom_site_fract_z
_atom_site_U_iso_or_equiv
_atom_site_adp_type
_atom_site_calc_flag
_atom_site_refinement_flags
_atom_site_occupancy
_atom_site_disorder_assembly
_atom_site_disorder_group
_atom_site_type_symbol
Cd1 0.72567(3) 0.77987(3) 0.75086(3) 0.0583(2) Uani d . 1 . . Cd
S1 0.0055(2) 0.7316(3) 0.5448(3) 0.0683(8) Uani d PDU 0.50 A 1 S
S2 0.52480(10) 0.89980(10) 0.18430(10) 0.0764(4) Uani d . 1 . . S
S3' 0.3149(4) 0.7292(4) 0.8737(3) 0.0940(10) Uani d PD 0.50 B 2 S
O1 0.6171(3) 0.8992(3) 0.8523(3) 0.0706(9) Uani d . 1 . . O
O1' 0.0346(8) 0.7689(8) 0.5515(8) 0.0683(8) Uani d PD 0.50 B 2 O
O2 0.5550(3) 0.7270(3) 0.8142(3) 0.0780(10) Uani d . 1 . . O
O3 0.3410(10) 0.7800(10) 0.8822(8) 0.0940(10) Uani d PDU 0.50 A 1 O
O4 0.1629(15) 0.9480(9) 0.4329(12) 0.113(3) Uani d PDU 0.50 A 1 O
O5 0.1957(14) 0.7991(10) 0.4247(11) 0.096(2) Uani d PDU 0.50 A 1 O
O4' 0.2023(16) 0.9124(10) 0.4337(13) 0.113(3) Uani d PD 0.50 B 2 O
O5' 0.2023(13) 0.7565(10) 0.4300(10) 0.096(2) Uani d PD 0.50 B 2 O
O6 0.2042(5) 0.7418(7) 0.1796(5) 0.151(3) Uani d . 1 . . O
O7 0.3316(5) 0.8586(8) 0.2998(4) 0.164(3) Uani d . 1 . . O
O8 0.8385(4) 0.6963(4) 0.3555(3) 0.0848(12) Uani d . 1 . . O
O9 1.0133(4) 0.7054(4) 0.2510(4) 0.1065(17) Uani d . 1 . . O
O10 1.0296(6) 0.5405(5) 0.2230(7) 0.160(3) Uani d . 1 . . O
O1w 0.5006(12) 0.5798(9) 0.9062(9) 0.239(5) Uani d U 1 . . O
O2w 0.327(2) 0.5258(19) 1.0290(19) 0.479(14) Uani d U 1 . . O
N1 0.8939(3) 0.9077(3) 0.7743(3) 0.0583(9) Uani d . 1 . . N
N2 0.8616(4) 0.7660(4) 0.8651(3) 0.0693(11) Uani d . 1 . . N
N3 0.7219(3) 0.6215(3) 0.6267(3) 0.0608(10) Uani d . 1 . . N
N4 0.6235(4) 0.7854(3) 0.6161(3) 0.0617(10) Uani d . 1 . . N
C1 0.5454(4) 0.8217(4) 0.8555(3) 0.0592(12) Uani d D 1 . . C
C2 0.4442(11) 0.8609(10) 0.9104(11) 0.054(3) Uani d PDU 0.50 A 1 C
C3 0.2759(9) 0.7528(10) 0.7933(9) 0.052(2) Uani d PGDU 0.50 A 1 C
C4 0.3063(9) 0.8164(8) 0.7406(11) 0.046(2) Uani d PGU 0.50 A 1 C
C5 0.2253(12) 0.8120(9) 0.6662(10) 0.050(2) Uani d PGU 0.50 A 1 C
C6 0.1139(11) 0.7442(9) 0.6445(7) 0.056(3) Uani d PGDU 0.50 A 1 C
C7 0.0835(9) 0.6807(9) 0.6972(7) 0.062(3) Uani d PGU 0.50 A 1 C
C8 0.1645(10) 0.6850(10) 0.7716(8) 0.065(3) Uani d PGU 0.50 A 1 C
C9 0.051(5) 0.849(3) 0.517(4) 0.084(5) Uani d PDU 0.50 A 1 C
C10 0.1466(16) 0.8734(11) 0.4594(13) 0.076(3) Uani d PDU 0.50 A 1 C
C2' 0.4445(10) 0.8318(10) 0.9175(10) 0.054(3) Uani d PD 0.50 B 2 C
C3' 0.2482(10) 0.7653(10) 0.7869(9) 0.052(2) Uani d PGD 0.50 B 2 C
C4' 0.2903(9) 0.8392(8) 0.7467(10) 0.046(2) Uani d PG 0.50 B 2 C
C5' 0.2253(12) 0.8407(8) 0.6665(10) 0.050(2) Uani d PG 0.50 B 2 C
C6' 0.1181(12) 0.7682(9) 0.6263(7) 0.056(3) Uani d PGD 0.50 B 2 C
C7' 0.0759(10) 0.6942(9) 0.6665(7) 0.062(3) Uani d PG 0.50 B 2 C
C8' 0.1409(11) 0.6928(9) 0.7467(8) 0.065(3) Uani d PG 0.50 B 2 C
C9' 0.067(5) 0.862(3) 0.529(4) 0.084(5) Uani d PD 0.50 B 2 C
C10' 0.1626(17) 0.8369(10) 0.4555(14) 0.076(3) Uani d PD 0.50 B 2 C
C11 0.9085(6) 0.9756(5) 0.7310(5) 0.0785(16) Uani d . 1 . . C
C12 1.0121(8) 1.0552(6) 0.7519(7) 0.110(3) Uani d . 1 . . C
C13 1.0994(7) 1.0629(6) 0.8185(7) 0.105(3) Uani d . 1 . . C
C14 1.0880(4) 0.9923(5) 0.8662(5) 0.0781(18) Uani d . 1 . . C
C15 1.1759(6) 0.9993(7) 0.9394(6) 0.106(3) Uani d . 1 . . C
C16 1.1612(5) 0.9322(7) 0.9851(5) 0.102(3) Uani d . 1 . . C
C17 1.0540(5) 0.8486(6) 0.9623(4) 0.0809(18) Uani d . 1 . . C
C18 1.0332(8) 0.7772(8) 1.0071(5) 0.107(3) Uani d . 1 . . C
C19 0.9330(9) 0.7036(8) 0.9839(6) 0.112(3) Uani d . 1 . . C
C20 0.8464(7) 0.7000(6) 0.9112(6) 0.097(2) Uani d . 1 . . C
C21 0.9651(4) 0.8424(4) 0.8900(4) 0.0639(13) Uani d . 1 . . C
C22 0.9826(4) 0.9141(4) 0.8424(4) 0.0611(12) Uani d . 1 . . C
C23 0.7712(5) 0.5430(5) 0.6319(5) 0.0805(17) Uani d . 1 . . C
C24 0.7653(6) 0.4486(5) 0.5535(7) 0.098(2) Uani d . 1 . . C
C25 0.7051(7) 0.4361(5) 0.4710(6) 0.100(3) Uani d . 1 . . C
C26 0.6512(5) 0.5150(5) 0.4599(4) 0.0820(19) Uani d . 1 . . C
C27 0.5849(6) 0.5057(6) 0.3735(5) 0.096(2) Uani d . 1 . . C
C28 0.5322(6) 0.5830(8) 0.3683(4) 0.100(3) Uani d . 1 . . C
C29 0.5428(5) 0.6819(6) 0.4506(4) 0.0769(17) Uani d . 1 . . C
C30 0.4888(6) 0.7636(7) 0.4483(5) 0.095(2) Uani d . 1 . . C
C31 0.5022(6) 0.8509(7) 0.5267(6) 0.095(2) Uani d . 1 . . C
C32 0.5702(6) 0.8612(5) 0.6113(5) 0.0800(16) Uani d . 1 . . C
C33 0.6092(4) 0.6945(4) 0.5366(3) 0.0622(13) Uani d . 1 . . C
C34 0.6631(4) 0.6103(4) 0.5427(4) 0.0606(12) Uani d . 1 . . C
C35 0.3022(5) 0.8027(7) 0.2140(5) 0.093(2) Uani d . 1 . . C
C36 0.3845(5) 0.8085(6) 0.1436(4) 0.0838(18) Uani d . 1 . . C
C37 0.6129(4) 0.8310(4) 0.2322(4) 0.0621(12) Uani d . 1 . . C
C38 0.6395(5) 0.7366(4) 0.1768(5) 0.0742(15) Uani d . 1 . . C
C39 0.7160(5) 0.6890(4) 0.2145(5) 0.0749(15) Uani d . 1 . . C
C40 0.7661(5) 0.7365(5) 0.3085(4) 0.0687(13) Uani d . 1 . . C
C41 0.7422(5) 0.8331(4) 0.3649(4) 0.0678(13) Uani d . 1 . . C
C42 0.6647(4) 0.8789(4) 0.3262(4) 0.0662(13) Uani d . 1 . . C
C43 0.8744(6) 0.6005(5) 0.3059(6) 0.094(2) Uani d . 1 . . C
C44 0.9795(6) 0.6138(6) 0.2534(6) 0.095(2) Uani d . 1 . . C
H4o 0.2083 0.9483 0.3904 0.136 Uiso calc PR 0.50 A 1 H
H4'o 0.2592 0.9095 0.3999 0.136 Uiso calc PR 0.50 B 2 H
H9o 1.0758 0.7193 0.2266 0.128 Uiso calc R 1 . . H
H1w1 0.5113 0.6287 0.8813 0.286 Uiso d . 1 . . H
H1w2 0.4214 0.5607 0.8990 0.286 Uiso d . 1 . . H
H2w1 0.2752 0.5497 1.0741 0.575 Uiso d . 1 . . H
H2w2 0.3107 0.4573 1.0244 0.575 Uiso d . 1 . . H
H2a 0.4684 0.8831 0.9787 0.064 Uiso calc PR 0.50 A 1 H
H2b 0.4272 0.9218 0.8978 0.064 Uiso calc PR 0.50 A 1 H
H4 0.3808 0.8618 0.7551 0.056 Uiso calc PR 0.50 A 1 H
H5 0.2456 0.8545 0.6309 0.060 Uiso calc PR 0.50 A 1 H
H7 0.0090 0.6353 0.6827 0.074 Uiso calc PR 0.50 A 1 H
H8 0.1442 0.6425 0.8069 0.078 Uiso calc PR 0.50 A 1 H
H9a -0.0207 0.8587 0.4877 0.101 Uiso calc PR 0.50 A 1 H
H9b 0.0715 0.9072 0.5792 0.101 Uiso calc PR 0.50 A 1 H
H2'a 0.4215 0.8988 0.9262 0.064 Uiso calc PR 0.50 B 2 H
H2'b 0.4753 0.8352 0.9802 0.064 Uiso calc PR 0.50 B 2 H
H4' 0.3621 0.8878 0.7736 0.056 Uiso calc PR 0.50 B 2 H
H5' 0.2535 0.8902 0.6397 0.060 Uiso calc PR 0.50 B 2 H
H7' 0.0042 0.6457 0.6396 0.074 Uiso calc PR 0.50 B 2 H
H8' 0.1127 0.6433 0.7735 0.078 Uiso calc PR 0.50 B 2 H
H9'a 0.1021 0.9237 0.5860 0.101 Uiso calc PR 0.50 B 2 H
H9'b -0.0017 0.8768 0.4994 0.101 Uiso calc PR 0.50 B 2 H
H11 0.8481 0.9710 0.6848 0.094 Uiso calc R 1 . . H
H12 1.0200 1.1021 0.7197 0.131 Uiso calc R 1 . . H
H13 1.1681 1.1157 0.8331 0.126 Uiso calc R 1 . . H
H15 1.2452 1.0517 0.9557 0.127 Uiso calc R 1 . . H
H16 1.2206 0.9386 1.0329 0.122 Uiso calc R 1 . . H
H18 1.0906 0.7804 1.0548 0.129 Uiso calc R 1 . . H
H19 0.9201 0.6556 1.0148 0.134 Uiso calc R 1 . . H
H20 0.7759 0.6490 0.8953 0.116 Uiso calc R 1 . . H
H23 0.8115 0.5510 0.6903 0.097 Uiso calc R 1 . . H
H24 0.8027 0.3960 0.5591 0.117 Uiso calc R 1 . . H
H25 0.6985 0.3728 0.4190 0.120 Uiso calc R 1 . . H
H27 0.5780 0.4443 0.3193 0.115 Uiso calc R 1 . . H
H28 0.4878 0.5736 0.3111 0.120 Uiso calc R 1 . . H
H30 0.4436 0.7575 0.3925 0.113 Uiso calc R 1 . . H
H31 0.4661 0.9059 0.5254 0.114 Uiso calc R 1 . . H
H32 0.5779 0.9228 0.6653 0.096 Uiso calc R 1 . . H
H36a 0.3430 0.8254 0.0947 0.101 Uiso calc R 1 . . H
H36b 0.4001 0.7380 0.1126 0.101 Uiso calc R 1 . . H
H38 0.6058 0.7039 0.1129 0.089 Uiso calc R 1 . . H
H39 0.7331 0.6249 0.1760 0.090 Uiso calc R 1 . . H
H41 0.7778 0.8670 0.4283 0.081 Uiso calc R 1 . . H
H42 0.6474 0.9431 0.3644 0.079 Uiso calc R 1 . . H
H43a 0.8077 0.5516 0.2602 0.113 Uiso calc R 1 . . H
H43b 0.8940 0.5687 0.3514 0.113 Uiso calc R 1 . . H

loop_
_atom_site_aniso_label
_atom_site_aniso_U_11
_atom_site_aniso_U_22
_atom_site_aniso_U_33
_atom_site_aniso_U_12
_atom_site_aniso_U_13
_atom_site_aniso_U_23
Cd1 0.0481(2) 0.0597(2) 0.0580(2) 0.00330(15) 0.00304(14) 0.01519(16)
S1 0.0421(15) 0.084(2) 0.0715(14) -0.0069(12) -0.0058(12) 0.0308(17)
O1' 0.0421(15) 0.084(2) 0.0715(14) -0.0069(12) -0.0058(12) 0.0308(17)
S2 0.0640(7) 0.0851(9) 0.0902(10) 0.0130(7) 0.0126(7) 0.0457(8)
O1 0.062(2) 0.076(2) 0.068(2) 0.0079(18) 0.0103(17) 0.0217(18)
O2 0.069(2) 0.071(2) 0.085(3) 0.0050(19) 0.024(2) 0.020(2)
O3 0.080(2) 0.138(4) 0.0732(17) 0.038(3) 0.0187(16) 0.043(3)
S3' 0.080(2) 0.138(4) 0.0732(17) 0.038(3) 0.0187(16) 0.043(3)
O4 0.155(8) 0.100(6) 0.097(4) 0.019(5) 0.034(5) 0.052(5)
O5 0.108(4) 0.111(7) 0.104(4) 0.063(6) 0.033(3) 0.061(5)
O4' 0.155(8) 0.100(6) 0.097(4) 0.019(5) 0.034(5) 0.052(5)
O5' 0.108(4) 0.111(7) 0.104(4) 0.063(6) 0.033(3) 0.061(5)
O6 0.077(3) 0.241(8) 0.136(5) -0.026(4) 0.006(3) 0.102(6)
O7 0.082(3) 0.310(10) 0.083(4) 0.022(5) 0.027(3) 0.060(5)
O8 0.077(2) 0.087(3) 0.104(3) 0.022(2) 0.011(2) 0.048(2)
O9 0.072(3) 0.109(4) 0.164(5) 0.011(2) 0.028(3) 0.083(4)
O10 0.146(5) 0.103(4) 0.248(9) 0.053(4) 0.099(6) 0.060(5)
O1w 0.296(9) 0.205(7) 0.225(8) -0.005(7) 0.014(7) 0.123(7)
O2w 0.495(17) 0.441(16) 0.478(17) 0.055(10) 0.076(10) 0.163(11)
N1 0.056(2) 0.056(2) 0.061(2) 0.0081(18) 0.0166(18) 0.0187(18)
N2 0.068(3) 0.070(3) 0.067(3) 0.012(2) 0.005(2) 0.025(2)
N3 0.0423(18) 0.050(2) 0.078(3) 0.0041(17) 0.0146(19) 0.0109(19)
N4 0.057(2) 0.067(2) 0.059(2) 0.013(2) 0.0108(19) 0.0212(19)
C1 0.049(2) 0.081(3) 0.040(2) 0.011(2) 0.0000(18) 0.016(2)
C2 0.058(3) 0.062(6) 0.043(3) 0.010(3) 0.004(2) 0.025(4)
C3 0.051(5) 0.061(4) 0.072(3) 0.048(4) 0.032(3) 0.038(3)
C4 0.045(3) 0.035(5) 0.057(3) 0.012(3) 0.014(3) 0.011(3)
C5 0.058(2) 0.034(6) 0.062(3) 0.002(4) 0.011(2) 0.024(4)
C6 0.051(3) 0.067(6) 0.050(4) 0.008(4) 0.014(3) 0.022(3)
C7 0.060(3) 0.055(4) 0.068(7) -0.002(3) 0.029(4) 0.023(4)
C8 0.075(5) 0.055(3) 0.086(6) 0.022(3) 0.040(5) 0.042(4)
C9 0.072(10) 0.102(7) 0.077(9) 0.026(6) 0.002(7) 0.029(7)
C10 0.094(6) 0.077(8) 0.056(3) 0.024(6) 0.000(4) 0.023(6)
C2' 0.058(3) 0.062(6) 0.043(3) 0.010(3) 0.004(2) 0.025(4)
C3' 0.051(5) 0.061(4) 0.072(3) 0.048(4) 0.032(3) 0.038(3)
C4' 0.045(3) 0.035(5) 0.057(3) 0.012(3) 0.014(3) 0.011(3)
C5' 0.058(2) 0.034(6) 0.062(3) 0.002(4) 0.011(2) 0.024(4)
C6' 0.051(3) 0.067(6) 0.050(4) 0.008(4) 0.014(3) 0.022(3)
C7' 0.060(3) 0.055(4) 0.068(7) -0.002(3) 0.029(4) 0.023(4)
C8' 0.075(5) 0.055(3) 0.086(6) 0.022(3) 0.040(5) 0.042(4)
C9' 0.072(10) 0.102(7) 0.077(9) 0.026(6) 0.002(7) 0.029(7)
C10' 0.094(6) 0.077(8) 0.056(3) 0.024(6) 0.000(4) 0.023(6)
C11 0.077(3) 0.077(4) 0.083(4) 0.011(3) 0.030(3) 0.031(3)
C12 0.121(6) 0.080(4) 0.138(7) 0.013(4) 0.071(6) 0.048(5)
C13 0.080(4) 0.071(4) 0.138(7) -0.007(3) 0.058(5) 0.010(4)
C14 0.044(2) 0.070(3) 0.088(4) 0.007(2) 0.021(3) -0.009(3)
C15 0.047(3) 0.103(5) 0.113(6) 0.011(3) 0.007(3) -0.023(5)
C16 0.053(3) 0.124(6) 0.076(4) 0.037(4) -0.010(3) -0.031(4)
C17 0.075(3) 0.099(4) 0.057(3) 0.041(3) 0.005(3) 0.004(3)
C18 0.104(5) 0.138(7) 0.072(4) 0.058(6) -0.007(4) 0.016(5)
C19 0.143(8) 0.120(6) 0.093(5) 0.045(6) 0.007(5) 0.057(5)
C20 0.108(5) 0.091(5) 0.100(5) 0.014(4) 0.004(4) 0.051(4)
C21 0.053(2) 0.070(3) 0.054(3) 0.020(2) 0.007(2) 0.002(2)
C22 0.046(2) 0.058(3) 0.062(3) 0.011(2) 0.017(2) 0.001(2)
C23 0.052(3) 0.068(3) 0.121(5) 0.012(2) 0.027(3) 0.031(3)
C24 0.075(4) 0.068(4) 0.137(7) 0.016(3) 0.035(4) 0.018(4)
C25 0.084(4) 0.060(3) 0.127(6) 0.007(3) 0.053(4) -0.004(4)
C26 0.065(3) 0.073(3) 0.079(4) -0.010(3) 0.035(3) 0.001(3)
C27 0.078(4) 0.098(5) 0.065(4) -0.022(4) 0.020(3) -0.008(3)
C28 0.075(4) 0.144(7) 0.049(3) -0.026(4) 0.008(3) 0.021(4)
C29 0.053(3) 0.110(5) 0.062(3) -0.004(3) 0.013(2) 0.035(3)
C30 0.071(4) 0.146(7) 0.075(4) 0.007(4) 0.011(3) 0.059(5)
C31 0.077(4) 0.127(6) 0.118(6) 0.036(4) 0.030(4) 0.080(5)
C32 0.081(4) 0.091(4) 0.085(4) 0.039(3) 0.025(3) 0.040(3)
C33 0.048(2) 0.073(3) 0.051(2) -0.005(2) 0.014(2) 0.013(2)
C34 0.043(2) 0.059(3) 0.064(3) -0.004(2) 0.019(2) 0.008(2)
C35 0.058(3) 0.150(7) 0.080(4) 0.011(4) 0.008(3) 0.057(4)
C36 0.056(3) 0.126(5) 0.073(4) 0.011(3) 0.006(3) 0.046(4)
C37 0.046(2) 0.064(3) 0.076(3) 0.005(2) 0.013(2) 0.029(2)
C38 0.067(3) 0.064(3) 0.078(4) 0.002(3) 0.003(3) 0.017(3)
C39 0.072(3) 0.059(3) 0.084(4) 0.012(3) 0.013(3) 0.017(3)
C40 0.055(3) 0.073(3) 0.086(4) 0.007(2) 0.016(3) 0.040(3)
C41 0.058(3) 0.068(3) 0.074(3) 0.007(2) 0.010(2) 0.025(3)
C42 0.052(2) 0.065(3) 0.081(4) 0.013(2) 0.020(2) 0.026(3)
C43 0.082(4) 0.084(4) 0.137(6) 0.029(3) 0.029(4) 0.058(4)
C44 0.074(4) 0.082(4) 0.127(6) 0.012(3) 0.020(4) 0.037(4)

loop_
_atom_type_symbol
_atom_type_description
_atom_type_scat_dispersion_real
_atom_type_scat_dispersion_imag
_atom_type_scat_source
C C 0.0033 0.0016 'International Tables Vol C Tables 4.2.6.8 and 6.1.1.4'
H H 0.0000 0.0000 'International Tables Vol C Tables 4.2.6.8 and 6.1.1.4'
N N 0.0061 0.0033 'International Tables Vol C Tables 4.2.6.8 and 6.1.1.4'
O O 0.0106 0.0060 'International Tables Vol C Tables 4.2.6.8 and 6.1.1.4'
S S 0.1246 0.1234 'International Tables Vol C Tables 4.2.6.8 and 6.1.1.4'
Cd Cd -0.8075 1.2024 'International Tables Vol C Tables 4.2.6.8 and 6.1.1.4'

loop_
_geom_angle_atom_site_label_1
_geom_angle_atom_site_label_2
_geom_angle_atom_site_label_3
_geom_angle
_geom_angle_publ_flag
O1 Cd1 O2 55.30(10) yes
O1 Cd1 N1 94.90(10) yes
O1 Cd1 N2 100.7(2) yes
O1 Cd1 N3 148.50(10) yes
O1 Cd1 N4 90.60(10) yes
O2 Cd1 N1 146.10(10) yes
O2 Cd1 N2 95.6(2) yes
O2 Cd1 N3 98.80(10) yes
O2 Cd1 N4 95.6(2) yes
N1 Cd1 N3 114.20(10) yes
N1 Cd1 N2 72.6(2) yes
N1 Cd1 N4 100.9(2) yes
N2 Cd1 N3 99.5(2) yes
N2 Cd1 N4 167.3(2) yes
N3 Cd1 N4 72.8(2) yes
C9 S1 C6 105.8(17) no
C9' O1' C6' 112(2) no
C37 S2 C36 102.9(3) no
C1 O1 Cd1 89.7(3) no
C1 O2 Cd1 91.8(3) no
C3 O3 C2 119.1(12) no
C3' S3' C2' 100.5(7) no
C10 O4 H4o 120.0 no
C10' O4' H4'o 120.0 no
C40 O8 C43 120.5(6) no
C44 O9 H9o 120.0 no
H1w1 O1w H1w2 102.3 no
H2w1 O2w H2w2 96 no
C11 N1 C22 119.1(5) no
C11 N1 Cd1 125.3(4) no
C22 N1 Cd1 115.6(3) no
C20 N2 C21 118.5(6) no
C20 N2 Cd1 127.8(5) no
C21 N2 Cd1 113.5(4) no
C23 N3 C34 118.9(5) no
C23 N3 Cd1 126.1(4) no
C34 N3 Cd1 115.0(3) no
C32 N4 C33 118.3(5) no
C32 N4 Cd1 127.0(4) no
C33 N4 Cd1 114.3(4) no
O1 C1 O2 123.2(4) no
O1 C1 C2' 123.8(6) no
O2 C1 C2' 112.8(6) no
O1 C1 C2 109.3(6) no
O2 C1 C2 127.4(7) no
O3 C2 C1 110.2(10) no
O3 C2 H2a 109.6 no
C1 C2 H2a 109.6 no
O3 C2 H2b 109.6 no
C1 C2 H2b 109.6 no
H2a C2 H2b 108.1 no
O3 C3 C4 118.4(10) no
O3 C3 C8 119.0(10) no
C4 C3 C8 120.0 no
C3 C4 C5 120.0 no
C3 C4 H4 120.0 no
C5 C4 H4 120.0 no
C4 C5 C6 120.0 no
C4 C5 H5 120.0 no
C6 C5 H5 120.0 no
C5 C6 C7 120.0 no
C5 C6 S1 122.0(6) no
C7 C6 S1 118.0(6) no
C8 C7 C6 120.0 no
C8 C7 H7 120.0 no
C6 C7 H7 120.0 no
C7 C8 C3 120.0 no
C7 C8 H8 120.0 no
C3 C8 H8 120.0 no
C10 C9 S1 130(3) no
C10 C9 H9a 104.8 no
S1 C9 H9a 104.8 no
C10 C9 H9b 104.8 no
S1 C9 H9b 104.8 no
H9a C9 H9b 105.8 no
O4 C10 O5 119.8(12) no
O4 C10 C9 126.5(18) no
O5 C10 C9 112.5(17) no
C1 C2' S3' 116.5(8) no
C1 C2' H2'a 108.2 no
S3' C2' H2'a 108.2 no
C1 C2' H2'b 108.2 no
S3' C2' H2'b 108.2 no
H2'a C2' H2'b 107.3 no
C4' C3' C8' 120.0 no
C4' C3' S3' 131.6(7) no
C8' C3' S3' 107.7(7) no
C3' C4' C5' 120.0 no
C3' C4' H4' 120.0 no
C5' C4' H4' 120.0 no
C4' C5' C6' 120.0 no
C4' C5' H5' 120.0 no
C6' C5' H5' 120.0 no
C7' C6' C5' 120.0 no
C7' C6' O1' 113.6(8) no
C5' C6' O1' 125.9(8) no
C6' C7' C8' 120.0 no
C6' C7' H7' 120.0 no
C8' C7' H7' 120.0 no
C7' C8' C3' 120.0 no
C7' C8' H8' 120.0 no
C3' C8' H8' 120.0 no
O1' C9' C10' 106(3) no
O1' C9' H9'a 110.6 no
C10' C9' H9'a 110.6 no
O1' C9' H9'b 110.6 no
C10' C9' H9'b 110.6 no
H9'a C9' H9'b 108.7 no
O5' C10' O4' 121.6(12) no
O5' C10' C9' 125.6(13) no
O4' C10' C9' 112.5(13) no
N1 C11 C12 122.4(7) no
N1 C11 H11 118.8 no
C12 C11 H11 118.8 no
C13 C12 C11 119.3(8) no
C13 C12 H12 120.4 no
C11 C12 H12 120.4 no
C12 C13 C14 120.4(6) no
C12 C13 H13 119.8 no
C14 C13 H13 119.8 no
C13 C14 C22 117.9(7) no
C13 C14 C15 122.5(7) no
C22 C14 C15 119.5(7) no
C16 C15 C14 121.1(7) no
C16 C15 H15 119.4 no
C14 C15 H15 119.4 no
C15 C16 C17 121.5(7) no
C15 C16 H16 119.2 no
C17 C16 H16 119.2 no
C18 C17 C21 118.2(7) no
C18 C17 C16 124.4(7) no
C21 C17 C16 117.4(7) no
C19 C18 C17 121.6(7) no
C19 C18 H18 119.2 no
C17 C18 H18 119.2 no
C18 C19 C20 118.4(8) no
C18 C19 H19 120.8 no
C20 C19 H19 120.8 no
N2 C20 C19 122.8(8) no
N2 C20 H20 118.6 no
C19 C20 H20 118.6 no
N2 C21 C22 119.4(5) no
N2 C21 C17 120.5(6) no
C22 C21 C17 120.1(5) no
N1 C22 C14 120.9(6) no
N1 C22 C21 118.7(4) no
C14 C22 C21 120.3(6) no
N3 C23 C24 123.0(7) no
N3 C23 H23 118.5 no
C24 C23 H23 118.5 no
C25 C24 C23 118.3(7) no
C25 C24 H24 120.8 no
C23 C24 H24 120.8 no
C24 C25 C26 122.0(6) no
C24 C25 H25 119.0 no
C26 C25 H25 119.0 no
C25 C26 C27 124.4(6) no
C25 C26 C34 116.5(7) no
C27 C26 C34 119.1(7) no
C28 C27 C26 121.5(6) no
C28 C27 H27 119.3 no
C26 C27 H27 119.3 no
C27 C28 C29 121.4(7) no
C27 C28 H28 119.3 no
C29 C28 H28 119.3 no
C30 C29 C33 118.2(6) no
C30 C29 C28 123.1(7) no
C33 C29 C28 118.7(7) no
C31 C30 C29 119.4(7) no
C31 C30 H30 120.3 no
C29 C30 H30 120.3 no
C30 C31 C32 120.8(7) no
C30 C31 H31 119.6 no
C32 C31 H31 119.6 no
N4 C32 C31 121.5(7) no
N4 C32 H32 119.2 no
C31 C32 H32 119.2 no
N4 C33 C29 121.7(6) no
N4 C33 C34 118.4(5) no
C29 C33 C34 119.8(5) no
N3 C34 C26 121.2(6) no
N3 C34 C33 119.3(4) no
C26 C34 C33 119.5(6) no
O7 C35 O6 124.7(7) no
O7 C35 C36 120.3(6) no
O6 C35 C36 115.0(7) no
C35 C36 S2 118.8(5) no
C35 C36 H36a 107.6 no
S2 C36 H36a 107.6 no
C35 C36 H36b 107.6 no
S2 C36 H36b 107.6 no
H36a C36 H36b 107.1 no
C38 C37 C42 118.7(5) no
C38 C37 S2 122.4(5) no
C42 C37 S2 118.6(4) no
C37 C38 C39 121.0(6) no
C37 C38 H38 119.5 no
C39 C38 H38 119.5 no
C40 C39 C38 119.9(5) no
C40 C39 H39 120.0 no
C38 C39 H39 120.0 no
O8 C40 C39 125.9(6) no
O8 C40 C41 114.3(6) no
C39 C40 C41 119.7(5) no
C40 C41 C42 119.4(5) no
C40 C41 H41 120.3 no
C42 C41 H41 120.3 no
C37 C42 C41 121.1(5) no
C37 C42 H42 119.5 no
C41 C42 H42 119.5 no
O8 C43 C44 114.2(6) no
O8 C43 H43a 108.7 no
C44 C43 H43a 108.7 no
O8 C43 H43b 108.7 no
C44 C43 H43b 108.7 no
H43a C43 H43b 107.6 no
O10 C44 O9 125.3(7) no
O10 C44 C43 118.8(7) no
O9 C44 C43 115.6(6) no

loop_
_geom_bond_atom_site_label_1
_geom_bond_atom_site_label_2
_geom_bond_distance
_geom_bond_publ_flag
Cd1 O1 2.399(4) yes
Cd1 O2 2.346(4) yes
Cd1 N1 2.290(4) yes
Cd1 N2 2.334(5) yes
Cd1 N3 2.305(4) yes
Cd1 N4 2.314(4) yes
S1 C9 1.807(11) no
S1 C6 1.831(9) no
O1' C9' 1.439(13) no
O1' C6' 1.440(12) no
S2 C37 1.781(6) no
S2 C36 1.783(6) no
O1 C1 1.246(6) no
O2 C1 1.258(6) no
O3 C3 1.388(12) no
O3 C2 1.403(12) no
S3' C3' 1.737(9) no
S3' C2' 1.769(11) no
O4 C10 1.216(8) no
O4 H4o 0.8500 no
O5 C10 1.223(8) no
O4' C10' 1.220(8) no
O4' H4'o 0.8500 no
O5' C10' 1.215(8) no
O6 C35 1.238(9) no
O7 C35 1.235(9) no
O8 C40 1.367(7) no
O8 C43 1.412(8) no
O9 C44 1.266(8) no
O9 H9o 0.8500 no
O10 C44 1.209(9) no
O1w H1w1 0.87 no
O1w H1w2 0.89 no
O2w H2w1 0.94 no
O2w H2w2 0.90 no
N1 C11 1.309(7) no
N1 C22 1.370(7) no
N2 C20 1.319(8) no
N2 C21 1.375(7) no
N3 C23 1.327(7) no
N3 C34 1.343(7) no
N4 C32 1.318(7) no
N4 C33 1.366(6) no
C1 C2' 1.527(9) no
C1 C2 1.532(9) no
C2 H2a 0.9700 no
C2 H2b 0.9700 no
C3 C4 1.3900 no
C3 C8 1.3900 no
C4 C5 1.3900 no
C4 H4 0.9300 no
C5 C6 1.3900 no
C5 H5 0.9300 no
C6 C7 1.3900 no
C7 C8 1.3900 no
C7 H7 0.9300 no
C8 H8 0.9300 no
C9 C10 1.50(5) no
C9 H9a 0.9700 no
C9 H9b 0.9700 no
C2' H2'a 0.9700 no
C2' H2'b 0.9700 no
C3' C4' 1.3900 no
C3' C8' 1.3900 no
C4' C5' 1.3900 no
C4' H4' 0.9300 no
C5' C6' 1.3900 no
C5' H5' 0.9300 no
C6' C7' 1.3900 no
C7' C8' 1.3900 no
C7' H7' 0.9300 no
C8' H8' 0.9300 no
C9' C10' 1.59(5) no
C9' H9'a 0.9700 no
C9' H9'b 0.9700 no
C11 C12 1.403(10) no
C11 H11 0.9300 no
C12 C13 1.339(12) no
C12 H12 0.9300 no
C13 C14 1.392(11) no
C13 H13 0.9300 no
C14 C22 1.404(7) no
C14 C15 1.414(12) no
C15 C16 1.328(12) no
C15 H15 0.9300 no
C16 C17 1.460(11) no
C16 H16 0.9300 no
C17 C18 1.372(12) no
C17 C21 1.417(8) no
C18 C19 1.329(13) no
C18 H18 0.9300 no
C19 C20 1.416(11) no
C19 H19 0.9300 no
C20 H20 0.9300 no
C21 C22 1.405(8) no
C23 C24 1.399(9) no
C23 H23 0.9300 no
C24 C25 1.324(12) no
C24 H24 0.9300 no
C25 C26 1.393(11) no
C25 H25 0.9300 no
C26 C27 1.420(11) no
C26 C34 1.431(7) no
C27 C28 1.335(12) no
C27 H27 0.9300 no
C28 C29 1.459(10) no
C28 H28 0.9300 no
C29 C30 1.386(10) no
C29 C33 1.401(8) no
C30 C31 1.330(11) no
C30 H30 0.9300 no
C31 C32 1.402(10) no
C31 H31 0.9300 no
C32 H32 0.9300 no
C33 C34 1.435(8) no
C35 C36 1.477(8) no
C36 H36a 0.9700 no
C36 H36b 0.9700 no
C37 C38 1.370(8) no
C37 C42 1.375(8) no
C38 C39 1.389(9) no
C38 H38 0.9300 no
C39 C40 1.369(9) no
C39 H39 0.9300 no
C40 C41 1.385(8) no
C41 C42 1.388(8) no
C41 H41 0.9300 no
C42 H42 0.9300 no
C43 C44 1.503(10) no
C43 H43a 0.9700 no
C43 H43b 0.9700 no

loop_
_geom_hbond_atom_site_label_D
_geom_hbond_atom_site_label_H
_geom_hbond_atom_site_label_A
_geom_hbond_site_symmetry_A
_geom_hbond_distance_DH
_geom_hbond_distance_HA
_geom_hbond_distance_DA
_geom_hbond_angle_DHA
_geom_hbond_publ_flag
O4 H4o O7 . 0.85 2.25 2.97(2) 144 yes
O4' H4'o O7 . 0.85 1.75 2.55(2) 156 yes
O9 H9o O6 1_655 0.85 1.70 2.550(10) 177 yes
O1w H1w1 O2 . 0.87 1.97 2.840(10) 171 yes

loop_
_geom_torsion_atom_site_label_1
_geom_torsion_atom_site_label_2
_geom_torsion_atom_site_label_3
_geom_torsion_atom_site_label_4
_geom_torsion
_geom_torsion_publ_flag
N1 Cd1 O1 C1 -163.3(3) no
N3 Cd1 O1 C1 38.8(5) no
N4 Cd1 O1 C1 95.6(3) no
N2 Cd1 O1 C1 -90.1(3) no
O2 Cd1 O1 C1 -0.8(3) no
N1 Cd1 O2 C1 33.0(5) no
N3 Cd1 O2 C1 -159.5(3) no
N4 Cd1 O2 C1 -86.1(3) no
N2 Cd1 O2 C1 99.9(3) no
O1 Cd1 O2 C1 0.8(3) no
N3 Cd1 N1 C11 87.6(4) no
N4 Cd1 N1 C11 11.7(4) no
N2 Cd1 N1 C11 -179.6(4) no
O2 Cd1 N1 C11 -106.0(5) no
O1 Cd1 N1 C11 -79.9(4) no
N3 Cd1 N1 C22 -95.1(3) no
N4 Cd1 N1 C22 -171.1(3) no
N2 Cd1 N1 C22 -2.4(3) no
O2 Cd1 N1 C22 71.2(4) no
O1 Cd1 N1 C22 97.3(3) no
N1 Cd1 N2 C20 178.2(6) no
N3 Cd1 N2 C20 -69.2(6) no
N4 Cd1 N2 C20 -120.9(8) no
O2 Cd1 N2 C20 30.7(6) no
O1 Cd1 N2 C20 86.4(6) no
N1 Cd1 N2 C21 3.3(3) no
N3 Cd1 N2 C21 115.9(3) no
N4 Cd1 N2 C21 64.2(8) no
O2 Cd1 N2 C21 -144.2(3) no
O1 Cd1 N2 C21 -88.5(3) no
N1 Cd1 N3 C23 84.5(4) no
N4 Cd1 N3 C23 179.0(4) no
N2 Cd1 N3 C23 9.4(4) no
O2 Cd1 N3 C23 -87.9(4) no
O1 Cd1 N3 C23 -119.8(4) no
N1 Cd1 N3 C34 -95.9(3) no
N4 Cd1 N3 C34 -1.4(3) no
N2 Cd1 N3 C34 -171.0(3) no
O2 Cd1 N3 C34 91.8(3) no
O1 Cd1 N3 C34 59.8(5) no
N1 Cd1 N4 C32 -71.8(5) no
N3 Cd1 N4 C32 176.0(5) no
N2 Cd1 N4 C32 -130.0(7) no
O2 Cd1 N4 C32 78.4(5) no
O1 Cd1 N4 C32 23.3(5) no
N1 Cd1 N4 C33 114.8(3) no
N3 Cd1 N4 C33 2.6(3) no
N2 Cd1 N4 C33 56.7(8) no
O2 Cd1 N4 C33 -94.9(3) no
O1 Cd1 N4 C33 -150.1(3) no
Cd1 O1 C1 O2 1.4(5) no
Cd1 O1 C1 C2' 175.1(8) no
Cd1 O1 C1 C2 -175.0(7) no
Cd1 O2 C1 O1 -1.4(5) no
Cd1 O2 C1 C2' -175.7(7) no
Cd1 O2 C1 C2 174.2(9) no
C3 O3 C2 C1 -73.9(17) no
O1 C1 C2 O3 155.2(9) no
O2 C1 C2 O3 -20.9(16) no
C2' C1 C2 O3 -54(3) no
C2 O3 C3 C4 -7.9(17) no
C2 O3 C3 C8 -169.7(10) no
O3 C3 C4 C5 -161.6(12) no
C8 C3 C4 C5 0.0 no
C3 C4 C5 C6 0.0 no
C4 C5 C6 C7 0.0 no
C4 C5 C6 S1 -177.8(10) no
C9 S1 C6 C5 -19(2) no
C9 S1 C6 C7 163.0(19) no
C5 C6 C7 C8 0.0 no
S1 C6 C7 C8 177.9(10) no
C6 C7 C8 C3 0.0 no
O3 C3 C8 C7 161.5(12) no
C4 C3 C8 C7 0.0 no
C6 S1 C9 C10 81(4) no
S1 C9 C10 O4 170(3) no
S1 C9 C10 O5 2(5) no
O1 C1 C2' S3' 149.9(7) no
O2 C1 C2' S3' -35.9(12) no
C2 C1 C2' S3' 116(4) no
C3' S3' C2' C1 -77.5(11) no
C2' S3' C3' C4' 11.5(10) no
C2' S3' C3' C8' -178.2(6) no
C8' C3' C4' C5' 0.0 no
S3' C3' C4' C5' 169.3(11) no
C3' C4' C5' C6' 0.0 no
C4' C5' C6' C7' 0.0 no
C4' C5' C6' O1' 171.6(14) no
C9' O1' C6' C7' 165(2) no
C9' O1' C6' C5' -7(3) no
C5' C6' C7' C8' 0.0 no
O1' C6' C7' C8' -172.6(12) no
C6' C7' C8' C3' 0.0 no
C4' C3' C8' C7' 0.0 no
S3' C3' C8' C7' -171.6(9) no
C6' O1' C9' C10' 83(3) no
O1' C9' C10' O5' -4(5) no
O1' C9' C10' O4' -177(2) no
C22 N1 C11 C12 -0.1(8) no
Cd1 N1 C11 C12 177.1(4) no
N1 C11 C12 C13 -0.3(10) no
C11 C12 C13 C14 0.4(11) no
C12 C13 C14 C22 -0.3(9) no
C12 C13 C14 C15 -177.9(6) no
C13 C14 C15 C16 178.4(6) no
C22 C14 C15 C16 0.8(9) no
C14 C15 C16 C17 -0.1(10) no
C15 C16 C17 C18 -179.7(7) no
C15 C16 C17 C21 -0.8(8) no
C21 C17 C18 C19 0.2(10) no
C16 C17 C18 C19 179.1(7) no
C17 C18 C19 C20 -0.1(12) no
C21 N2 C20 C19 -1.1(10) no
Cd1 N2 C20 C19 -175.7(6) no
C18 C19 C20 N2 0.6(13) no
C20 N2 C21 C22 -179.5(5) no
Cd1 N2 C21 C22 -4.1(5) no
C20 N2 C21 C17 1.1(7) no
Cd1 N2 C21 C17 176.5(4) no
C18 C17 C21 N2 -0.7(8) no
C16 C17 C21 N2 -179.7(4) no
C18 C17 C21 C22 179.9(5) no
C16 C17 C21 C22 0.9(7) no
C11 N1 C22 C14 0.2(6) no
Cd1 N1 C22 C14 -177.2(3) no
C11 N1 C22 C21 178.6(4) no
Cd1 N1 C22 C21 1.2(5) no
C13 C14 C22 N1 -0.1(7) no
C15 C14 C22 N1 177.6(5) no
C13 C14 C22 C21 -178.4(5) no
C15 C14 C22 C21 -0.7(7) no
N2 C21 C22 N1 2.1(6) no
C17 C21 C22 N1 -178.5(4) no
N2 C21 C22 C14 -179.6(4) no
C17 C21 C22 C14 -0.2(6) no
C34 N3 C23 C24 0.3(8) no
Cd1 N3 C23 C24 179.9(4) no
N3 C23 C24 C25 -1.8(9) no
C23 C24 C25 C26 1.9(10) no
C24 C25 C26 C27 -179.5(6) no
C24 C25 C26 C34 -0.6(9) no
C25 C26 C27 C28 177.9(6) no
C34 C26 C27 C28 -1.0(9) no
C26 C27 C28 C29 1.6(10) no
C27 C28 C29 C30 -179.5(6) no
C27 C28 C29 C33 -0.5(9) no
C33 C29 C30 C31 0.5(9) no
C28 C29 C30 C31 179.5(6) no
C29 C30 C31 C32 0.0(10) no
C33 N4 C32 C31 -1.3(8) no
Cd1 N4 C32 C31 -174.4(4) no
C30 C31 C32 N4 0.4(10) no
C32 N4 C33 C29 1.9(7) no
Cd1 N4 C33 C29 175.8(3) no
C32 N4 C33 C34 -177.6(5) no
Cd1 N4 C33 C34 -3.6(5) no
C30 C29 C33 N4 -1.5(7) no
C28 C29 C33 N4 179.5(5) no
C30 C29 C33 C34 177.9(5) no
C28 C29 C33 C34 -1.1(7) no
C23 N3 C34 C26 1.1(6) no
Cd1 N3 C34 C26 -178.5(3) no
C23 N3 C34 C33 179.7(4) no
Cd1 N3 C34 C33 0.1(5) no
C25 C26 C34 N3 -1.0(7) no
C27 C26 C34 N3 178.0(5) no
C25 C26 C34 C33 -179.6(5) no
C27 C26 C34 C33 -0.6(7) no
N4 C33 C34 N3 2.5(6) no
C29 C33 C34 N3 -177.0(4) no
N4 C33 C34 C26 -178.9(4) no
C29 C33 C34 C26 1.6(6) no
O7 C35 C36 S2 -1.7(12) no
O6 C35 C36 S2 176.3(7) no
C37 S2 C36 C35 80.5(6) no
C36 S2 C37 C38 62.8(5) no
C36 S2 C37 C42 -123.0(4) no
C42 C37 C38 C39 0.8(8) no
S2 C37 C38 C39 174.9(4) no
C37 C38 C39 C40 0.0(9) no
C43 O8 C40 C39 4.2(8) no
C43 O8 C40 C41 -177.4(5) no
C38 C39 C40 O8 177.0(5) no
C38 C39 C40 C41 -1.4(8) no
O8 C40 C41 C42 -176.6(5) no
C39 C40 C41 C42 1.9(8) no
C38 C37 C42 C41 -0.2(7) no
S2 C37 C42 C41 -174.5(4) no
C40 C41 C42 C37 -1.2(8) no
C40 O8 C43 C44 82.8(8) no
O8 C43 C44 O10 167.3(8) no
O8 C43 C44 O9 -7.8(11) no
